data_1518791
loop_
_publ_author_name
'M. Angeles Alvareza'
'Inmaculada Amora'
'M. Esther Garciaa'
'Daniel Garcia-Vivoa'
'Miguel A. Ruiza'
'David Saeza'
'Hayrullo Hamidovb'
'John C. Jefferyb'

_publ_section_title
;
 Activity of Mo-Mo and Mo-P multiple bonds at the phosphinidene complex
 [Mo2Cp2{mu-P(2,4,6-C6H2tBu3)}(mu-CO)2] in reactions with isocyanides and
 phosphine ligands
;
_journal_name_full 'Inorganica Chimica Acta'
_journal_page_first 103
_journal_page_last 115
_journal_volume 424
_journal_year 2015
_chemical_formula_moiety 'C35 H48 Mo2 N O2 P'
_chemical_formula_sum 'C35 H48 Mo2 N O2 P'
_chemical_formula_weight 737.59
_chemical_name_systematic
; 
 ? 
;
_space_group_IT_number 14
_symmetry_cell_setting monoclinic
_symmetry_space_group_name_Hall '-P 2ybc'
_symmetry_space_group_name_H-M 'P 1 21/c 1'
_atom_sites_solution_hydrogens geom
_atom_sites_solution_primary direct
_atom_sites_solution_secondary difmap
_audit_creation_method SHELXL-97
_cell_angle_alpha 90.00
_cell_angle_beta 93.20(3)
_cell_angle_gamma 90.00
_cell_formula_units_Z 4
_cell_length_a 10.395(2)
_cell_length_b 15.240(3)
_cell_length_c 21.150(4)
_cell_measurement_reflns_used 200
_cell_measurement_temperature 100(2)
_cell_measurement_theta_max 24.47
_cell_measurement_theta_min 2.35
_cell_volume 3345.4(11)
_computing_cell_refinement 'SAINT (Bruker, 2001)'
_computing_data_collection 'SMART (Bruker, 2001)'
_computing_data_reduction 'SHELXTL (Bruker, 2001)'
_computing_molecular_graphics 'SHELXTL (Bruker, 2001)'
_computing_publication_material 'SHELXTL (Bruker, 2001)'
_computing_structure_refinement 'SHELXTL (Bruker, 2001)'
_computing_structure_solution 'SHELXTL (Bruker, 2001)'
_diffrn_ambient_temperature 100(2)
_diffrn_detector 'CCD plate'
_diffrn_detector_area_resol_mean 8.366
_diffrn_detector_type 'Bruker-AXS SMART APEX'
_diffrn_measured_fraction_theta_full 1.000
_diffrn_measured_fraction_theta_max 1.000
_diffrn_measurement_details 'frames, 0.3\% width'
_diffrn_measurement_device 'three-circle diffractometer'
_diffrn_measurement_device_type 'Bruker-AXS D8'
_diffrn_measurement_method '\w scans'
_diffrn_radiation_collimation monocap
_diffrn_radiation_monochromator graphite
_diffrn_radiation_probe x-ray
_diffrn_radiation_type 'Mo K\a'
_diffrn_radiation_wavelength 0.71073
_diffrn_reflns_av_R_equivalents 0.0362
_diffrn_reflns_av_sigmaI/netI 0.0424
_diffrn_reflns_limit_h_max 13
_diffrn_reflns_limit_h_min -7
_diffrn_reflns_limit_k_max 19
_diffrn_reflns_limit_k_min -19
_diffrn_reflns_limit_l_max 27
_diffrn_reflns_limit_l_min -27
_diffrn_reflns_number 23758
_diffrn_reflns_theta_full 27.48
_diffrn_reflns_theta_max 27.48
_diffrn_reflns_theta_min 1.65
_diffrn_source 'sealed X-ray tube'
_diffrn_source_current 40
_diffrn_source_power 2
_diffrn_source_target Mo
_diffrn_source_voltage 50
_exptl_absorpt_coefficient_mu 0.828
_exptl_absorpt_correction_T_max 0.894363
_exptl_absorpt_correction_T_min 0.791877
_exptl_absorpt_process_details 'SADABS (Bruker, 2001)'
_exptl_crystal_colour Black
_exptl_crystal_density_diffrn 1.464
_exptl_crystal_density_method 'not measured'
_exptl_crystal_description Plate
_exptl_crystal_F_000 1520
_exptl_crystal_size_max 0.2
_exptl_crystal_size_mid 0.2
_exptl_crystal_size_min 0.06
_refine_diff_density_max 0.850
_refine_diff_density_min -0.346
_refine_diff_density_rms 0.087
_refine_ls_extinction_method none
_refine_ls_goodness_of_fit_ref 0.955
_refine_ls_hydrogen_treatment constr
_refine_ls_matrix_type full
_refine_ls_number_parameters 382
_refine_ls_number_reflns 7675
_refine_ls_number_restraints 0
_refine_ls_restrained_S_all 0.955
_refine_ls_R_factor_all 0.0398
_refine_ls_R_factor_gt 0.0294
_refine_ls_shift/su_max 0.001
_refine_ls_shift/su_mean 0.000
_refine_ls_structure_factor_coef Fsqd
_refine_ls_weighting_details 'calc w=1/[\s^2^(Fo^2^)+(0.0333P)^2^+0.0000P] where P=(Fo^2^+2Fc^2^)/3'
_refine_ls_weighting_scheme calc
_refine_ls_wR_factor_gt 0.0629
_refine_ls_wR_factor_ref 0.0658
_reflns_number_gt 6305
_reflns_number_total 7675
_reflns_threshold_expression >2sigma(I)
_cod_data_source_file ICA-2015-424-103-115-1.cif
_cod_data_source_block compound3
_cod_depositor_comments
;
The following automatic conversions were performed:

'_symmetry_cell_setting' value 'Monoclinic' changed to 'monoclinic'
according to the built-in table from CIF Core dictionary named
'cif_core.dic' version 2.4.1 from
2010-06-29.

'_diffrn_radiation_probe' value 'X-ray' changed to
'x-ray' according to the built-in table from CIF Core dictionary
named 'cif_core.dic' version 2.4.1 from 2010-06-29.

Automatic conversion script
Id: cif_fix_values 2827 2014-09-09 07:05:25Z andrius 
;
_cod_original_cell_volume 3345.5(12)
_cod_original_sg_symbol_H-M P2(1)/c
_cod_database_code 1518791

loop_
_symmetry_equiv_pos_as_xyz
'x, y, z'
'-x, y+1/2, -z+1/2'
'-x, -y, -z'
'x, -y-1/2, z-1/2'

loop_
_atom_site_label
_atom_site_type_symbol
_atom_site_fract_x
_atom_site_fract_y
_atom_site_fract_z
_atom_site_U_iso_or_equiv
_atom_site_adp_type
_atom_site_occupancy
_atom_site_symmetry_multiplicity
_atom_site_calc_flag
_atom_site_refinement_flags
Mo1 Mo 0.35571(2) 0.085832(12) 0.282485(9) 0.01419(6) Uani 1 1 d .
Mo2 Mo 0.113834(19) -0.005219(12) 0.214835(9) 0.01203(5) Uani 1 1 d .
P3 P 0.29463(6) 0.06469(4) 0.17781(3) 0.01253(12) Uani 1 1 d .
C23 C 0.0873(2) -0.15562(14) 0.24103(12) 0.0204(5) Uani 1 1 d .
H23 H 0.0945 -0.1756 0.2836 0.024 Uiso 1 1 calc R
O1 O -0.08216(16) 0.13645(11) 0.16981(9) 0.0258(4) Uani 1 1 d .
C24 C 0.1860(2) -0.15352(14) 0.19962(12) 0.0213(5) Uani 1 1 d .
H24 H 0.2722 -0.1721 0.2088 0.026 Uiso 1 1 calc R
C1 C -0.0018(2) 0.08715(15) 0.18869(11) 0.0175(5) Uani 1 1 d .
C3 C 0.1957(2) 0.03871(14) 0.31165(10) 0.0148(5) Uani 1 1 d .
O2 O 0.49535(19) -0.09271(12) 0.30871(9) 0.0323(5) Uani 1 1 d .
C2 C 0.4408(2) -0.02830(16) 0.29810(11) 0.0204(5) Uani 1 1 d .
C11 C 0.3275(3) 0.23305(16) 0.31158(14) 0.0325(7) Uani 1 1 d .
H11 H 0.2433 0.2568 0.3134 0.039 Uiso 1 1 calc R
C73 C 0.1102(2) 0.13771(16) 0.05095(11) 0.0210(5) Uani 1 1 d .
H73A H 0.1374 0.1174 0.0098 0.031 Uiso 1 1 calc R
H73B H 0.0192 0.1549 0.0470 0.031 Uiso 1 1 calc R
H73C H 0.1214 0.0903 0.0820 0.031 Uiso 1 1 calc R
C64 C 0.5982(2) 0.38617(15) 0.02191(12) 0.0228(5) Uani 1 1 d .
H64A H 0.5370 0.3775 -0.0145 0.034 Uiso 1 1 calc R
H64B H 0.6661 0.4268 0.0103 0.034 Uiso 1 1 calc R
H64C H 0.5530 0.4107 0.0573 0.034 Uiso 1 1 calc R
C42 C 0.5111(2) 0.08551(14) 0.10442(10) 0.0138(4) Uani 1 1 d .
C44 C 0.5573(2) 0.23046(14) 0.06073(10) 0.0150(5) Uani 1 1 d .
C41 C 0.3813(2) 0.11226(14) 0.11192(10) 0.0136(4) Uani 1 1 d .
N3 N 0.08180(19) 0.01627(12) 0.31652(9) 0.0153(4) Uani 1 1 d .
C52 C 0.4630(2) -0.07758(15) 0.12070(12) 0.0204(5) Uani 1 1 d .
H52A H 0.5032 -0.1357 0.1212 0.031 Uiso 1 1 calc R
H52B H 0.4029 -0.0724 0.0835 0.031 Uiso 1 1 calc R
H52C H 0.4160 -0.0698 0.1592 0.031 Uiso 1 1 calc R
C46 C 0.3358(2) 0.19038(15) 0.08162(10) 0.0150(5) Uani 1 1 d .
C21 C 0.0039(3) -0.10190(15) 0.14632(12) 0.0229(5) Uani 1 1 d .
H21 H -0.0543 -0.0804 0.1137 0.027 Uiso 1 1 calc R
C51 C 0.5671(2) -0.00707(14) 0.11792(11) 0.0157(5) Uani 1 1 d .
C61 C 0.6589(2) 0.29738(15) 0.04178(11) 0.0172(5) Uani 1 1 d .
C43 C 0.5956(2) 0.14700(15) 0.08100(10) 0.0160(5) Uani 1 1 d .
H43 H 0.6836 0.1312 0.0788 0.019 Uiso 1 1 calc R
C12 C 0.4043(3) 0.23362(17) 0.25865(14) 0.0398(8) Uani 1 1 d .
H12 H 0.3809 0.2580 0.2183 0.048 Uiso 1 1 calc R
C31 C -0.0184(2) 0.05641(15) 0.35553(11) 0.0183(5) Uani 1 1 d .
C25 C 0.1357(3) -0.11879(15) 0.14132(12) 0.0226(6) Uani 1 1 d .
H25 H 0.1831 -0.1086 0.1049 0.027 Uiso 1 1 calc R
C71 C 0.1922(2) 0.21681(15) 0.07292(11) 0.0193(5) Uani 1 1 d .
C62 C 0.7534(2) 0.31275(16) 0.09897(12) 0.0234(5) Uani 1 1 d .
H62A H 0.7064 0.3351 0.1345 0.035 Uiso 1 1 calc R
H62B H 0.8185 0.3557 0.0878 0.035 Uiso 1 1 calc R
H62C H 0.7956 0.2573 0.1111 0.035 Uiso 1 1 calc R
C14 C 0.5173(3) 0.16574(16) 0.33929(13) 0.0268(6) Uani 1 1 d .
H14 H 0.5840 0.1360 0.3632 0.032 Uiso 1 1 calc R
C22 C -0.0259(2) -0.12287(15) 0.20895(12) 0.0189(5) Uani 1 1 d .
H22 H -0.1076 -0.1162 0.2264 0.023 Uiso 1 1 calc R
C45 C 0.4267(2) 0.24757(15) 0.05793(10) 0.0163(5) Uani 1 1 d .
H45 H 0.3971 0.3009 0.0389 0.020 Uiso 1 1 calc R
C15 C 0.3986(3) 0.19094(16) 0.36112(12) 0.0241(6) Uani 1 1 d .
H15 H 0.3707 0.1812 0.4025 0.029 Uiso 1 1 calc R
C54 C 0.6509(2) -0.03555(16) 0.06346(12) 0.0228(5) Uani 1 1 d .
H54A H 0.7248 0.0041 0.0615 0.034 Uiso 1 1 calc R
H54B H 0.5994 -0.0332 0.0232 0.034 Uiso 1 1 calc R
H54C H 0.6817 -0.0956 0.0710 0.034 Uiso 1 1 calc R
C53 C 0.6523(2) -0.00648(16) 0.17948(11) 0.0213(5) Uani 1 1 d .
H53A H 0.6020 0.0141 0.2144 0.032 Uiso 1 1 calc R
H53B H 0.7258 0.0328 0.1747 0.032 Uiso 1 1 calc R
H53C H 0.6837 -0.0660 0.1887 0.032 Uiso 1 1 calc R
C74 C 0.1476(2) 0.25876(15) 0.13418(12) 0.0231(5) Uani 1 1 d .
H74A H 0.1578 0.2164 0.1690 0.035 Uiso 1 1 calc R
H74B H 0.0567 0.2756 0.1282 0.035 Uiso 1 1 calc R
H74C H 0.1997 0.3110 0.1444 0.035 Uiso 1 1 calc R
C32 C -0.0100(3) 0.15558(16) 0.35096(13) 0.0308(6) Uani 1 1 d .
H32A H 0.0736 0.1754 0.3694 0.046 Uiso 1 1 calc R
H32B H -0.0792 0.1821 0.3741 0.046 Uiso 1 1 calc R
H32C H -0.0190 0.1733 0.3064 0.046 Uiso 1 1 calc R
C72 C 0.1701(3) 0.28716(19) 0.02093(14) 0.0341(7) Uani 1 1 d .
H72A H 0.2104 0.3424 0.0352 0.051 Uiso 1 1 calc R
H72B H 0.0774 0.2963 0.0125 0.051 Uiso 1 1 calc R
H72C H 0.2084 0.2675 -0.0179 0.051 Uiso 1 1 calc R
C33 C 0.0101(3) 0.02579(17) 0.42346(12) 0.0263(6) Uani 1 1 d .
H33A H 0.0045 -0.0383 0.4253 0.039 Uiso 1 1 calc R
H33B H -0.0529 0.0516 0.4508 0.039 Uiso 1 1 calc R
H33C H 0.0970 0.0445 0.4380 0.039 Uiso 1 1 calc R
C34 C -0.1494(3) 0.02369(18) 0.33052(13) 0.0291(6) Uani 1 1 d .
H34A H -0.1667 0.0447 0.2871 0.044 Uiso 1 1 calc R
H34B H -0.2159 0.0458 0.3574 0.044 Uiso 1 1 calc R
H34C H -0.1501 -0.0406 0.3309 0.044 Uiso 1 1 calc R
C13 C 0.5211(3) 0.19187(18) 0.27609(14) 0.0345(7) Uani 1 1 d .
H13 H 0.5907 0.1829 0.2496 0.041 Uiso 1 1 calc R
C63 C 0.7320(3) 0.26082(16) -0.01366(12) 0.0245(6) Uani 1 1 d .
H63A H 0.7779 0.2072 -0.0002 0.037 Uiso 1 1 calc R
H63B H 0.7941 0.3046 -0.0269 0.037 Uiso 1 1 calc R
H63C H 0.6707 0.2473 -0.0492 0.037 Uiso 1 1 calc R

loop_
_atom_site_aniso_label
_atom_site_aniso_U_11
_atom_site_aniso_U_22
_atom_site_aniso_U_33
_atom_site_aniso_U_23
_atom_site_aniso_U_13
_atom_site_aniso_U_12
Mo1 0.01556(11) 0.01386(10) 0.01303(10) 0.00000(7) -0.00035(8) -0.00290(8)
Mo2 0.01193(10) 0.01126(10) 0.01298(10) 0.00004(7) 0.00145(7) -0.00108(7)
P3 0.0122(3) 0.0124(3) 0.0130(3) 0.0010(2) 0.0010(2) -0.0008(2)
C23 0.0265(14) 0.0115(11) 0.0229(12) 0.0006(9) -0.0002(11) -0.0048(10)
O1 0.0163(9) 0.0250(10) 0.0364(11) 0.0116(8) 0.0047(8) 0.0039(7)
C24 0.0166(13) 0.0106(11) 0.0366(14) -0.0066(10) 0.0004(11) -0.0003(9)
C1 0.0152(12) 0.0180(12) 0.0196(12) 0.0022(9) 0.0043(10) -0.0040(10)
C3 0.0199(12) 0.0128(11) 0.0117(11) 0.0012(8) 0.0015(9) 0.0005(9)
O2 0.0387(12) 0.0258(10) 0.0334(11) 0.0083(8) 0.0103(9) 0.0096(9)
C2 0.0212(13) 0.0262(13) 0.0142(11) 0.0021(10) 0.0045(10) -0.0034(11)
C11 0.0242(15) 0.0134(12) 0.059(2) -0.0057(12) -0.0099(14) -0.0008(11)
C73 0.0148(12) 0.0318(14) 0.0161(12) 0.0029(10) -0.0011(10) 0.0051(10)
C64 0.0228(14) 0.0182(12) 0.0275(13) 0.0057(10) 0.0015(11) -0.0023(10)
C42 0.0143(11) 0.0144(11) 0.0122(10) 0.0002(8) -0.0022(9) -0.0008(9)
C44 0.0153(12) 0.0174(11) 0.0124(11) 0.0009(9) 0.0024(9) -0.0005(9)
C41 0.0133(11) 0.0158(11) 0.0116(10) 0.0004(8) 0.0007(9) -0.0015(9)
N3 0.0193(11) 0.0143(9) 0.0126(9) -0.0002(7) 0.0030(8) 0.0006(8)
C52 0.0147(12) 0.0148(12) 0.0317(14) -0.0004(10) 0.0016(11) 0.0026(9)
C46 0.0125(12) 0.0193(12) 0.0135(11) 0.0009(9) 0.0030(9) 0.0026(9)
C21 0.0257(14) 0.0187(12) 0.0234(13) -0.0042(10) -0.0064(11) -0.0030(10)
C51 0.0120(11) 0.0154(11) 0.0196(12) 0.0022(9) 0.0010(9) 0.0031(9)
C61 0.0167(12) 0.0152(11) 0.0199(12) 0.0012(9) 0.0028(10) -0.0006(9)
C43 0.0100(11) 0.0207(12) 0.0173(11) 0.0002(9) 0.0018(9) 0.0009(9)
C12 0.066(2) 0.0214(14) 0.0297(15) 0.0069(12) -0.0152(15) -0.0269(15)
C31 0.0228(13) 0.0167(12) 0.0162(11) 0.0008(9) 0.0080(10) 0.0037(10)
C25 0.0276(14) 0.0157(12) 0.0252(13) -0.0077(10) 0.0084(11) -0.0083(10)
C71 0.0149(12) 0.0215(12) 0.0217(12) 0.0086(10) 0.0040(10) 0.0048(10)
C62 0.0209(13) 0.0193(12) 0.0296(14) -0.0003(10) -0.0019(11) -0.0035(10)
C14 0.0212(14) 0.0239(13) 0.0345(15) -0.0125(11) -0.0070(12) -0.0003(11)
C22 0.0141(12) 0.0148(11) 0.0281(13) -0.0055(10) 0.0035(10) -0.0057(9)
C45 0.0184(12) 0.0156(11) 0.0150(11) 0.0036(9) 0.0025(10) 0.0039(9)
C15 0.0310(15) 0.0208(13) 0.0207(13) -0.0084(10) 0.0031(11) -0.0047(11)
C54 0.0202(13) 0.0200(12) 0.0290(14) 0.0015(10) 0.0077(11) 0.0054(10)
C53 0.0171(12) 0.0220(13) 0.0244(13) 0.0074(10) -0.0013(10) 0.0009(10)
C74 0.0182(13) 0.0160(12) 0.0361(14) 0.0021(10) 0.0098(11) 0.0026(10)
C32 0.0446(18) 0.0180(13) 0.0309(14) 0.0021(11) 0.0119(13) 0.0077(12)
C72 0.0170(14) 0.0427(17) 0.0429(17) 0.0261(14) 0.0050(12) 0.0090(12)
C33 0.0326(16) 0.0271(14) 0.0201(12) 0.0016(10) 0.0086(12) 0.0096(11)
C34 0.0219(14) 0.0373(16) 0.0288(14) -0.0035(12) 0.0092(12) 0.0033(12)
C13 0.0375(18) 0.0304(15) 0.0369(16) -0.0149(13) 0.0134(14) -0.0231(13)
C63 0.0240(14) 0.0249(13) 0.0253(13) 0.0032(11) 0.0082(11) -0.0039(11)

loop_
_atom_type_symbol
_atom_type_description
_atom_type_scat_dispersion_real
_atom_type_scat_dispersion_imag
_atom_type_scat_source
C C 0.0033 0.0016 'International Tables Vol C Tables 4.2.6.8 and 6.1.1.4'
N N 0.0061 0.0033 'International Tables Vol C Tables 4.2.6.8 and 6.1.1.4'
O O 0.0106 0.0060 'International Tables Vol C Tables 4.2.6.8 and 6.1.1.4'
P P 0.1023 0.0942 'International Tables Vol C Tables 4.2.6.8 and 6.1.1.4'
Mo Mo -1.6832 0.6857 'International Tables Vol C Tables 4.2.6.8 and 6.1.1.4'
H H 0.0000 0.0000 'International Tables Vol C Tables 4.2.6.8 and 6.1.1.4'

loop_
_geom_angle_atom_site_label_1
_geom_angle_atom_site_label_2
_geom_angle_atom_site_label_3
_geom_angle
C3 Mo1 C2 90.26(10)
C3 Mo1 P3 93.37(7)
C2 Mo1 P3 97.78(7)
C3 Mo1 C15 99.23(9)
C2 Mo1 C15 114.85(10)
P3 Mo1 C15 144.73(7)
C3 Mo1 C11 98.52(10)
C2 Mo1 C11 149.37(10)
P3 Mo1 C11 110.82(7)
C15 Mo1 C11 34.87(9)
C3 Mo1 C14 128.99(9)
C2 Mo1 C14 94.04(10)
P3 Mo1 C14 135.92(7)
C15 Mo1 C14 34.65(9)
C11 Mo1 C14 57.82(9)
C3 Mo1 C12 127.97(11)
C2 Mo1 C12 140.90(11)
P3 Mo1 C12 88.79(7)
C15 Mo1 C12 57.62(9)
C11 Mo1 C12 34.79(10)
C14 Mo1 C12 57.41(10)
C3 Mo1 C13 155.08(9)
C2 Mo1 C13 106.94(11)
P3 Mo1 C13 101.74(8)
C15 Mo1 C13 57.46(9)
C11 Mo1 C13 57.66(10)
C14 Mo1 C13 34.45(9)
C12 Mo1 C13 34.43(11)
C3 Mo1 Mo2 45.96(7)
C2 Mo1 Mo2 91.53(8)
P3 Mo1 Mo2 47.71(2)
C15 Mo1 Mo2 137.99(7)
C11 Mo1 Mo2 115.60(7)
C14 Mo1 Mo2 172.57(6)
C12 Mo1 Mo2 119.81(8)
C13 Mo1 Mo2 147.06(8)
C1 Mo2 N3 92.62(9)
C1 Mo2 C3 103.96(9)
N3 Mo2 C3 32.07(7)
C1 Mo2 C22 99.95(9)
N3 Mo2 C22 92.23(8)
C3 Mo2 C22 118.71(8)
C1 Mo2 C21 90.42(10)
N3 Mo2 C21 127.11(8)
C3 Mo2 C21 153.53(8)
C22 Mo2 C21 35.57(8)
C1 Mo2 P3 94.11(7)
N3 Mo2 P3 115.16(6)
C3 Mo2 P3 84.25(6)
C22 Mo2 P3 148.59(6)
C21 Mo2 P3 117.24(7)
C1 Mo2 C25 115.72(10)
N3 Mo2 C25 140.95(8)
C3 Mo2 C25 140.25(9)
C22 Mo2 C25 58.32(9)
C21 Mo2 C25 34.98(9)
P3 Mo2 C25 90.28(6)
C1 Mo2 C23 134.26(9)
N3 Mo2 C23 83.73(8)
C3 Mo2 C23 96.68(8)
C22 Mo2 C23 35.16(9)
C21 Mo2 C23 58.29(9)
P3 Mo2 C23 128.63(6)
C25 Mo2 C23 57.32(8)
C1 Mo2 C24 147.93(9)
N3 Mo2 C24 109.43(8)
C3 Mo2 C24 107.03(8)
C22 Mo2 C24 57.54(8)
C21 Mo2 C24 57.80(9)
P3 Mo2 C24 96.95(6)
C25 Mo2 C24 34.60(9)
C23 Mo2 C24 33.65(8)
C1 Mo2 Mo1 106.27(7)
N3 Mo2 Mo1 69.72(6)
C3 Mo2 Mo1 37.91(6)
C22 Mo2 Mo1 148.49(6)
C21 Mo2 Mo1 156.47(6)
P3 Mo2 Mo1 46.594(18)
C25 Mo2 Mo1 121.50(7)
C23 Mo2 Mo1 114.79(6)
C24 Mo2 Mo1 103.17(6)
C41 P3 Mo1 123.54(8)
C41 P3 Mo2 150.16(8)
Mo1 P3 Mo2 85.69(3)
C24 C23 C22 108.3(2)
C24 C23 Mo2 74.39(13)
C22 C23 Mo2 69.68(13)
C24 C23 H23 125.9
C22 C23 H23 125.9
Mo2 C23 H23 121.7
C23 C24 C25 108.0(2)
C23 C24 Mo2 71.96(13)
C25 C24 Mo2 70.29(13)
C23 C24 H24 126.0
C25 C24 H24 126.0
Mo2 C24 H24 123.4
O1 C1 Mo2 172.2(2)
N3 C3 Mo1 164.72(19)
N3 C3 Mo2 71.53(14)
Mo1 C3 Mo2 96.14(9)
O2 C2 Mo1 176.6(2)
C15 C11 C12 107.3(3)
C15 C11 Mo1 71.97(14)
C12 C11 Mo1 73.35(15)
C15 C11 H11 126.4
C12 C11 H11 126.4
Mo1 C11 H11 120.2
C71 C73 H73A 109.5
C71 C73 H73B 109.5
H73A C73 H73B 109.5
C71 C73 H73C 109.5
H73A C73 H73C 109.5
H73B C73 H73C 109.5
C61 C64 H64A 109.5
C61 C64 H64B 109.5
H64A C64 H64B 109.5
C61 C64 H64C 109.5
H64A C64 H64C 109.5
H64B C64 H64C 109.5
C43 C42 C41 117.8(2)
C43 C42 C51 116.11(19)
C41 C42 C51 126.08(19)
C45 C44 C43 116.7(2)
C45 C44 C61 123.5(2)
C43 C44 C61 119.8(2)
C46 C41 C42 118.85(19)
C46 C41 P3 120.30(16)
C42 C41 P3 118.39(17)
C3 N3 C31 129.0(2)
C3 N3 Mo2 76.40(13)
C31 N3 Mo2 137.92(15)
C51 C52 H52A 109.5
C51 C52 H52B 109.5
H52A C52 H52B 109.5
C51 C52 H52C 109.5
H52A C52 H52C 109.5
H52B C52 H52C 109.5
C45 C46 C41 118.0(2)
C45 C46 C71 117.5(2)
C41 C46 C71 124.5(2)
C25 C21 C22 107.2(2)
C25 C21 Mo2 73.45(14)
C22 C21 Mo2 71.63(13)
C25 C21 H21 126.4
C22 C21 H21 126.4
Mo2 C21 H21 120.4
C52 C51 C53 110.37(19)
C52 C51 C54 105.14(19)
C53 C51 C54 108.16(19)
C52 C51 C42 112.84(18)
C53 C51 C42 110.19(18)
C54 C51 C42 109.93(18)
C62 C61 C44 108.35(19)
C62 C61 C63 109.5(2)
C44 C61 C63 109.55(19)
C62 C61 C64 108.37(19)
C44 C61 C64 112.18(19)
C63 C61 C64 108.81(19)
C44 C43 C42 123.2(2)
C44 C43 H43 118.4
C42 C43 H43 118.4
C13 C12 C11 108.0(3)
C13 C12 Mo1 72.80(15)
C11 C12 Mo1 71.86(14)
C13 C12 H12 126.0
C11 C12 H12 126.0
Mo1 C12 H12 121.1
N3 C31 C32 109.17(19)
N3 C31 C34 108.20(19)
C32 C31 C34 111.0(2)
N3 C31 C33 106.89(19)
C32 C31 C33 110.9(2)
C34 C31 C33 110.6(2)
C21 C25 C24 108.5(2)
C21 C25 Mo2 71.57(13)
C24 C25 Mo2 75.11(13)
C21 C25 H25 125.7
C24 C25 H25 125.7
Mo2 C25 H25 119.4
C73 C71 C74 113.10(19)
C73 C71 C72 105.8(2)
C74 C71 C72 105.7(2)
C73 C71 C46 110.37(19)
C74 C71 C46 110.0(2)
C72 C71 C46 111.73(19)
C61 C62 H62A 109.5
C61 C62 H62B 109.5
H62A C62 H62B 109.5
C61 C62 H62C 109.5
H62A C62 H62C 109.5
H62B C62 H62C 109.5
C15 C14 C13 108.1(3)
C15 C14 Mo1 72.05(14)
C13 C14 Mo1 73.51(15)
C15 C14 H14 126.0
C13 C14 H14 126.0
Mo1 C14 H14 120.3
C21 C22 C23 108.0(2)
C21 C22 Mo2 72.80(13)
C23 C22 Mo2 75.16(13)
C21 C22 H22 126.0
C23 C22 H22 126.0
Mo2 C22 H22 118.0
C44 C45 C46 123.3(2)
C44 C45 H45 118.3
C46 C45 H45 118.3
C14 C15 C11 108.5(2)
C14 C15 Mo1 73.30(14)
C11 C15 Mo1 73.15(15)
C14 C15 H15 125.7
C11 C15 H15 125.7
Mo1 C15 H15 119.6
C51 C54 H54A 109.5
C51 C54 H54B 109.5
H54A C54 H54B 109.5
C51 C54 H54C 109.5
H54A C54 H54C 109.5
H54B C54 H54C 109.5
C51 C53 H53A 109.5
C51 C53 H53B 109.5
H53A C53 H53B 109.5
C51 C53 H53C 109.5
H53A C53 H53C 109.5
H53B C53 H53C 109.5
C71 C74 H74A 109.5
C71 C74 H74B 109.5
H74A C74 H74B 109.5
C71 C74 H74C 109.5
H74A C74 H74C 109.5
H74B C74 H74C 109.5
C31 C32 H32A 109.5
C31 C32 H32B 109.5
H32A C32 H32B 109.5
C31 C32 H32C 109.5
H32A C32 H32C 109.5
H32B C32 H32C 109.5
C71 C72 H72A 109.5
C71 C72 H72B 109.5
H72A C72 H72B 109.5
C71 C72 H72C 109.5
H72A C72 H72C 109.5
H72B C72 H72C 109.5
C31 C33 H33A 109.5
C31 C33 H33B 109.5
H33A C33 H33B 109.5
C31 C33 H33C 109.5
H33A C33 H33C 109.5
H33B C33 H33C 109.5
C31 C34 H34A 109.5
C31 C34 H34B 109.5
H34A C34 H34B 109.5
C31 C34 H34C 109.5
H34A C34 H34C 109.5
H34B C34 H34C 109.5
C14 C13 C12 108.1(3)
C14 C13 Mo1 72.04(15)
C12 C13 Mo1 72.77(15)
C14 C13 H13 126.0
C12 C13 H13 126.0
Mo1 C13 H13 121.0
C61 C63 H63A 109.5
C61 C63 H63B 109.5
H63A C63 H63B 109.5
C61 C63 H63C 109.5
H63A C63 H63C 109.5
H63B C63 H63C 109.5

loop_
_geom_bond_atom_site_label_1
_geom_bond_atom_site_label_2
_geom_bond_distance
Mo1 C3 1.944(2)
Mo1 C2 1.971(3)
Mo1 P3 2.2915(8)
Mo1 C15 2.334(2)
Mo1 C11 2.349(2)
Mo1 C14 2.350(3)
Mo1 C12 2.369(3)
Mo1 C13 2.369(3)
Mo1 Mo2 3.1453(8)
Mo2 C1 1.912(2)
Mo2 N3 2.2189(18)
Mo2 C3 2.274(2)
Mo2 C22 2.307(2)
Mo2 C21 2.322(2)
Mo2 P3 2.3334(8)
Mo2 C25 2.346(2)
Mo2 C23 2.378(2)
Mo2 C24 2.408(2)
P3 C41 1.850(2)
C23 C24 1.385(3)
C23 C22 1.417(3)
C23 H23 0.9500
O1 C1 1.177(3)
C24 C25 1.415(4)
C24 H24 0.9500
C3 N3 1.242(3)
O2 C2 1.150(3)
C11 C15 1.403(4)
C11 C12 1.411(4)
C11 H11 0.9500
C73 C71 1.534(3)
C73 H73A 0.9800
C73 H73B 0.9800
C73 H73C 0.9800
C64 C61 1.541(3)
C64 H64A 0.9800
C64 H64B 0.9800
C64 H64C 0.9800
C42 C43 1.395(3)
C42 C41 1.426(3)
C42 C51 1.547(3)
C44 C45 1.380(3)
C44 C43 1.393(3)
C44 C61 1.537(3)
C41 C46 1.420(3)
N3 C31 1.495(3)
C52 C51 1.529(3)
C52 H52A 0.9800
C52 H52B 0.9800
C52 H52C 0.9800
C46 C45 1.399(3)
C46 C71 1.547(3)
C21 C25 1.403(4)
C21 C22 1.414(3)
C21 H21 0.9500
C51 C53 1.534(3)
C51 C54 1.545(3)
C61 C62 1.533(3)
C61 C63 1.537(3)
C43 H43 0.9500
C12 C13 1.402(4)
C12 H12 0.9500
C31 C32 1.517(3)
C31 C34 1.517(4)
C31 C33 1.524(3)
C25 H25 0.9500
C71 C74 1.540(3)
C71 C72 1.544(3)
C62 H62A 0.9800
C62 H62B 0.9800
C62 H62C 0.9800
C14 C15 1.395(3)
C14 C13 1.398(4)
C14 H14 0.9500
C22 H22 0.9500
C45 H45 0.9500
C15 H15 0.9500
C54 H54A 0.9800
C54 H54B 0.9800
C54 H54C 0.9800
C53 H53A 0.9800
C53 H53B 0.9800
C53 H53C 0.9800
C74 H74A 0.9800
C74 H74B 0.9800
C74 H74C 0.9800
C32 H32A 0.9800
C32 H32B 0.9800
C32 H32C 0.9800
C72 H72A 0.9800
C72 H72B 0.9800
C72 H72C 0.9800
C33 H33A 0.9800
C33 H33B 0.9800
C33 H33C 0.9800
C34 H34A 0.9800
C34 H34B 0.9800
C34 H34C 0.9800
C13 H13 0.9500
C63 H63A 0.9800
C63 H63B 0.9800
C63 H63C 0.9800
